data_7036975
loop_
_publ_author_name
'Xu, Feng'
'Wang, Hao'
'Teat, Simon J.'
'Liu, Wei'
'Xia, Qibin'
'Li, Zhong'
'Li, Jing'

_publ_section_title
;
 Synthesis, structure and enhanced photoluminescence properties of two
 robust, water stable calcium and magnesium coordination networks.
;
_journal_issue 47
_journal_name_full 'Dalton transactions (Cambridge, England : 2003)'
_journal_page_first 20459
_journal_page_last 20463
_journal_paper_doi 10.1039/c5dt03705k
_journal_volume 44
_journal_year 2015
_chemical_formula_sum 'C10 H8 Ca O5'
_chemical_formula_weight 248.24
_space_group_crystal_system monoclinic
_space_group_IT_number 14
_space_group_name_Hall '-P 2ybc'
_space_group_name_H-M_alt 'P 1 21/c 1'
_symmetry_space_group_name_Hall '-P 2ybc'
_symmetry_space_group_name_H-M 'P 1 21/c 1'
_atom_sites_solution_hydrogens mixed
_atom_sites_solution_primary 'Intrinsic phasing'
_atom_sites_solution_secondary difmap
_audit_creation_method SHELXL-2014/7
_audit_update_record
;
2015-09-22 deposited with the CCDC.
2015-10-29 downloaded from the CCDC.
;
_cell_angle_alpha 90
_cell_angle_beta 90.4060(16)
_cell_angle_gamma 90
_cell_formula_units_Z 4
_cell_length_a 11.6947(4)
_cell_length_b 6.8463(3)
_cell_length_c 12.2702(4)
_cell_measurement_reflns_used 9927
_cell_measurement_temperature 100(2)
_cell_measurement_theta_max 40.23
_cell_measurement_theta_min 3.71
_cell_volume 982.39(6)
_computing_cell_refinement 'Bruker SAINT v8.34a'
_computing_data_collection 'Bruker APEX 2'
_computing_data_reduction 'Bruker SAINT v8.34a'
_computing_molecular_graphics 'Bruker SHELXTL'
_computing_publication_material 'Bruker SHELXTL & local programs'
_computing_structure_refinement 'SHELXL-2014/7 (Sheldrick, 2014)'
_computing_structure_solution 'Bruker SHELXTL 2014/4'
_diffrn_ambient_temperature 100(2)
_diffrn_detector_area_resol_mean 10.42
_diffrn_measured_fraction_theta_full 0.997
_diffrn_measured_fraction_theta_max 0.872
_diffrn_measurement_device_type 'Bruker D8 with PHOTON 100 detector'
_diffrn_measurement_method '\w/\q shutterless scans'
_diffrn_radiation_type synchrotron
_diffrn_radiation_wavelength 0.7749
_diffrn_reflns_av_R_equivalents 0.0250
_diffrn_reflns_av_unetI/netI 0.0248
_diffrn_reflns_Laue_measured_fraction_full 0.997
_diffrn_reflns_Laue_measured_fraction_max 0.872
_diffrn_reflns_limit_h_max 20
_diffrn_reflns_limit_h_min -20
_diffrn_reflns_limit_k_max 11
_diffrn_reflns_limit_k_min -11
_diffrn_reflns_limit_l_max 19
_diffrn_reflns_limit_l_min -19
_diffrn_reflns_number 17010
_diffrn_reflns_point_group_measured_fraction_full 0.997
_diffrn_reflns_point_group_measured_fraction_max 0.872
_diffrn_reflns_theta_full 27.706
_diffrn_reflns_theta_max 42.502
_diffrn_reflns_theta_min 3.621
_diffrn_source 'Advanced Light Source station 11.3.1'
_exptl_absorpt_coefficient_mu 0.803
_exptl_absorpt_correction_T_max 0.976
_exptl_absorpt_correction_T_min 0.880
_exptl_absorpt_correction_type multi-scan
_exptl_absorpt_process_details 'SADABS 2014/4 Bruker AXS Madison WI USA'
_exptl_crystal_colour colourless
_exptl_crystal_density_diffrn 1.678
_exptl_crystal_description tablet
_exptl_crystal_F_000 512
_exptl_crystal_size_max 0.300
_exptl_crystal_size_mid 0.150
_exptl_crystal_size_min 0.030
_refine_diff_density_max 0.769
_refine_diff_density_min -0.505
_refine_diff_density_rms 0.066
_refine_ls_extinction_method none
_refine_ls_goodness_of_fit_ref 1.055
_refine_ls_hydrogen_treatment mixed
_refine_ls_matrix_type full
_refine_ls_number_parameters 241
_refine_ls_number_reflns 4757
_refine_ls_number_restraints 88
_refine_ls_restrained_S_all 1.046
_refine_ls_R_factor_all 0.0309
_refine_ls_R_factor_gt 0.0276
_refine_ls_shift/su_max 0.001
_refine_ls_shift/su_mean 0.000
_refine_ls_structure_factor_coef Fsqd
_refine_ls_weighting_details 'w=1/[\s^2^(Fo^2^)+(0.0406P)^2^+0.2786P] where P=(Fo^2^+2Fc^2^)/3'
_refine_ls_weighting_scheme calc
_refine_ls_wR_factor_gt 0.0739
_refine_ls_wR_factor_ref 0.0759
_reflns_Friedel_coverage 0.000
_reflns_number_gt 4346
_reflns_number_total 4757
_reflns_threshold_expression 'I > 2\s(I)'
_cod_data_source_file c5dt03705k2.cif
_cod_data_source_block fx3-36g_a
_cod_depositor_comments 'Adding full bibliography for 7036974--7036975.cif.'
_cod_database_code 7036975
_shelx_shelxl_version_number 2014/7
_shelx_space_group_comment
;
The symmetry employed for this shelxl refinement is uniquely defined
by the following loop, which should always be used as a source of
symmetry information in preference to the above space-group names.
They are only intended as comments.
;
_shelx_estimated_absorpt_t_min 0.795
_shelx_estimated_absorpt_t_max 0.976

loop_
_space_group_symop_operation_xyz
'x, y, z'
'-x, y+1/2, -z+1/2'
'-x, -y, -z'
'x, -y-1/2, z-1/2'

loop_
_atom_site_label
_atom_site_type_symbol
_atom_site_fract_x
_atom_site_fract_y
_atom_site_fract_z
_atom_site_U_iso_or_equiv
_atom_site_adp_type
_atom_site_occupancy
_atom_site_site_symmetry_order
_atom_site_calc_flag
_atom_site_refinement_flags_posn
_atom_site_refinement_flags_adp
_atom_site_refinement_flags_occupancy
_atom_site_disorder_assembly
_atom_site_disorder_group
Ca1 Ca 0.93035(2) 0.20412(2) 0.29057(2) 0.00831(4) Uani 1 1 d D . . . .
O1 O 0.80112(5) 0.21098(11) 0.43587(5) 0.02041(13) Uani 1 1 d . . . . .
O2 O 0.86512(5) 0.32299(10) 0.60238(5) 0.01757(11) Uani 1 1 d . . . . .
C1 C 0.78777(6) 0.27613(11) 0.53453(6) 0.01239(12) Uani 1 1 d . . . . .
C2 C 0.6703(5) 0.3030(9) 0.5723(4) 0.0125(5) Uani 0.7270(19) 1 d . . P A 1
C3 C 0.64554(8) 0.40252(15) 0.67110(8) 0.01196(17) Uani 0.7270(19) 1 d . . P A 1
H3A H 0.7065 0.4486 0.7158 0.014 Uiso 0.7270(19) 1 calc R U P A 1
C4 C 0.53735(8) 0.43207(15) 0.70192(9) 0.01287(18) Uani 0.7270(19) 1 d . . P A 1
H4A H 0.5197 0.5006 0.7670 0.015 Uiso 0.7270(19) 1 calc R U P A 1
C5 C 0.45202(9) 0.35794(18) 0.63436(13) 0.0122(2) Uani 0.7270(19) 1 d . . P A 1
C6 C 0.47705(9) 0.25836(18) 0.53433(13) 0.01272(19) Uani 0.727(2) 1 d . . P A 1
H6A H 0.4160 0.2108 0.4903 0.015 Uiso 0.7270(19) 1 calc R U P A 1
C7 C 0.58495(10) 0.2315(2) 0.50216(12) 0.0120(2) Uani 0.7270(19) 1 d . . P A 1
H7A H 0.6027 0.1677 0.4357 0.014 Uiso 0.7270(19) 1 calc R U P A 1
C8 C 0.33840(11) 0.38725(19) 0.67223(14) 0.0142(2) Uani 0.7270(19) 1 d . U P A 1
H8A H 0.3222 0.4968 0.7171 0.017 Uiso 0.7270(19) 1 calc R U P A 1
C9 C 0.2565(3) 0.2672(3) 0.6466(3) 0.0132(4) Uani 0.7270(19) 1 d . U P A 1
H9A H 0.2697 0.1632 0.5970 0.016 Uiso 0.7270(19) 1 calc R U P A 1
C10 C 0.14607(6) 0.29367(10) 0.69411(6) 0.01098(11) Uani 1 1 d . U . . .
O3 O 0.10715(5) 0.45654(8) 0.72391(6) 0.01635(11) Uani 1 1 d . . . . .
O4 O 0.09098(5) 0.13788(8) 0.70309(5) 0.01263(10) Uani 1 1 d . . . . .
C2' C 0.2641(8) 0.3093(8) 0.6518(8) 0.0130(9) Uani 0.2730(19) 1 d . U P A 2
C3' C 0.2892(2) 0.2088(4) 0.5518(3) 0.0153(5) Uani 0.2730(19) 1 d . U P A 2
H3'A H 0.2302 0.1417 0.5136 0.018 Uiso 0.2730(19) 1 calc R U P A 2
C4' C 0.3955(3) 0.2099(4) 0.5128(3) 0.0158(5) Uani 0.2730(19) 1 d . . P A 2
H4'A H 0.4134 0.1525 0.4445 0.019 Uiso 0.2730(19) 1 calc R U P A 2
C5' C 0.4789(2) 0.2994(5) 0.5774(3) 0.0121(5) Uani 0.2730(19) 1 d . . P A 2
C6' C 0.4530(3) 0.3961(6) 0.6754(4) 0.0179(6) Uani 0.2730(19) 1 d . . P A 2
H6'A H 0.5130 0.4563 0.7157 0.021 Uiso 0.2730(19) 1 calc R U P A 2
C7' C 0.3444(3) 0.4055(6) 0.7141(4) 0.0177(7) Uani 0.2730(19) 1 d . U P A 2
H7'A H 0.3256 0.4734 0.7791 0.021 Uiso 0.2730(19) 1 calc R U P A 2
C8' C 0.5921(3) 0.2773(6) 0.5341(4) 0.0139(6) Uani 0.2730(19) 1 d . . P A 2
H8'A H 0.5989 0.2333 0.4610 0.017 Uiso 0.2730(19) 1 calc R U P A 2
C9' C 0.6816(16) 0.312(3) 0.5856(14) 0.027(3) Uani 0.2730(19) 1 d . . P A 2
H9'A H 0.6789 0.3607 0.6579 0.033 Uiso 0.2730(19) 1 calc R U P A 2
O1W O 1.04115(8) 0.29336(18) 0.44896(8) 0.0210(2) Uani 0.7270(19) 1 d D . P A 1
H1WA H 1.0026(16) 0.302(3) 0.5072(14) 0.036(6) Uiso 0.7270(19) 1 d D . P A 1
H1WB H 1.0731(19) 0.405(3) 0.4447(17) 0.048(7) Uiso 0.7270(19) 1 d D . P A 1
O1W' O 1.04018(19) 0.1774(4) 0.4580(2) 0.0178(5) Uani 0.2730(19) 1 d D . P A 2
H1WC H 1.056(4) 0.060(3) 0.475(3) 0.027 Uiso 0.2730(19) 1 d D U P A 2
H1WD H 1.1078(19) 0.222(7) 0.451(2) 0.027 Uiso 0.2730(19) 1 d D U P A 2

loop_
_atom_site_aniso_label
_atom_site_aniso_U_11
_atom_site_aniso_U_22
_atom_site_aniso_U_33
_atom_site_aniso_U_23
_atom_site_aniso_U_13
_atom_site_aniso_U_12
Ca1 0.00624(5) 0.00711(6) 0.01160(7) -0.00022(4) 0.00212(4) -0.00030(3)
O1 0.0105(2) 0.0347(4) 0.0161(3) -0.0084(2) 0.00504(19) -0.0065(2)
O2 0.0127(2) 0.0252(3) 0.0148(3) -0.0031(2) -0.00137(19) 0.0000(2)
C1 0.0076(2) 0.0157(3) 0.0139(3) -0.0002(2) 0.0031(2) 0.0005(2)
C2 0.0088(11) 0.0126(7) 0.0162(6) 0.0010(5) 0.0059(7) 0.0015(7)
C3 0.0084(3) 0.0134(4) 0.0140(4) -0.0035(3) 0.0010(3) -0.0006(3)
C4 0.0093(3) 0.0129(4) 0.0165(4) -0.0040(3) 0.0028(3) 0.0000(3)
C5 0.0086(4) 0.0103(4) 0.0175(6) -0.0018(4) 0.0028(4) -0.0015(3)
C6 0.0073(3) 0.0131(4) 0.0177(5) -0.0031(4) 0.0017(3) -0.0018(3)
C7 0.0074(4) 0.0145(5) 0.0141(6) -0.0035(4) 0.0014(4) -0.0019(3)
C8 0.0083(4) 0.0114(4) 0.0228(6) -0.0017(5) 0.0045(4) 0.0004(3)
C9 0.0062(5) 0.0083(9) 0.0253(7) -0.0010(8) 0.0055(4) -0.0009(7)
C10 0.0071(2) 0.0094(3) 0.0166(3) 0.0010(2) 0.0034(2) 0.00065(18)
O3 0.0108(2) 0.0077(2) 0.0307(3) -0.00066(19) 0.0068(2) 0.00097(16)
O4 0.01112(19) 0.0081(2) 0.0187(3) -0.00018(17) 0.00286(17) -0.00092(16)
C2' 0.0119(18) 0.004(2) 0.0228(18) 0.0030(18) 0.0066(13) 0.0024(16)
C3' 0.0114(10) 0.0135(11) 0.0210(13) -0.0001(9) 0.0065(9) -0.0009(8)
C4' 0.0128(10) 0.0145(11) 0.0202(13) -0.0017(9) 0.0049(9) 0.0000(8)
C5' 0.0092(10) 0.0128(11) 0.0144(14) -0.0043(10) 0.0027(10) -0.0008(8)
C6' 0.0102(11) 0.0196(15) 0.0239(18) -0.0031(13) 0.0021(12) -0.0014(10)
C7' 0.0075(10) 0.0190(14) 0.0267(18) -0.0034(15) 0.0009(13) -0.0029(9)
C8' 0.0114(11) 0.0130(14) 0.0174(17) -0.0009(11) 0.0038(11) -0.0011(10)
C9' 0.010(3) 0.023(4) 0.049(8) 0.015(4) 0.009(4) 0.002(2)
O1W 0.0142(3) 0.0331(6) 0.0158(4) 0.0044(3) -0.0013(3) -0.0113(3)
O1W' 0.0110(8) 0.0259(13) 0.0166(10) 0.0030(8) -0.0002(7) 0.0013(8)

loop_
_atom_type_symbol
_atom_type_description
_atom_type_scat_dispersion_real
_atom_type_scat_dispersion_imag
_atom_type_scat_source
C C 0.0040 0.0020 'XDISP Program in WinGX L.Kissel & R.H.Pratt Acta Cryst A46 170 1990'
H H 0.0000 0.0000 'XDISP Program in WinGX L.Kissel & R.H.Pratt Acta Cryst A46 170 1990'
O O 0.0132 0.0074 'XDISP Program in WinGX L.Kissel & R.H.Pratt Acta Cryst A46 170 1990'
Ca Ca 0.2552 0.3638 'XDISP Program in WinGX L.Kissel & R.H.Pratt Acta Cryst A46 170 1990'

loop_
_geom_angle_atom_site_label_1
_geom_angle_atom_site_label_2
_geom_angle_atom_site_label_3
_geom_angle
_geom_angle_site_symmetry_1
_geom_angle_site_symmetry_3
O1 Ca1 O4 85.75(2) . 3_656
O1 Ca1 O3 85.27(2) . 3_666
O4 Ca1 O3 163.11(2) 3_656 3_666
O1 Ca1 O1W 74.18(3) . .
O4 Ca1 O1W 106.38(3) 3_656 .
O3 Ca1 O1W 84.84(3) 3_666 .
O1 Ca1 O1W' 72.40(6) . .
O4 Ca1 O1W' 87.27(7) 3_656 .
O3 Ca1 O1W' 103.55(7) 3_666 .
O1 Ca1 O4 146.39(2) . 4_665
O4 Ca1 O4 122.715(16) 3_656 4_665
O3 Ca1 O4 70.919(19) 3_666 4_665
O1W Ca1 O4 80.20(3) . 4_665
O1W' Ca1 O4 90.07(6) . 4_665
O1 Ca1 O2 121.56(2) . 4_565
O4 Ca1 O2 85.59(2) 3_656 4_565
O3 Ca1 O2 86.97(2) 3_666 4_565
O1W Ca1 O2 161.57(3) . 4_565
O1W' Ca1 O2 163.68(6) . 4_565
O4 Ca1 O2 81.52(2) 4_665 4_565
O1 Ca1 O3 143.21(2) . 4_665
O4 Ca1 O3 70.096(19) 3_656 4_665
O3 Ca1 O3 124.254(16) 3_666 4_665
O1W Ca1 O3 86.20(3) . 4_665
O1W' Ca1 O3 78.94(6) . 4_665
O4 Ca1 O3 53.336(19) 4_665 4_665
O2 Ca1 O3 84.83(2) 4_565 4_665
O1 Ca1 C10 155.54(2) . 4_665
O4 Ca1 C10 96.629(19) 3_656 4_665
O3 Ca1 C10 97.47(2) 3_666 4_665
O1W Ca1 C10 81.84(3) . 4_665
O1W' Ca1 C10 83.37(6) . 4_665
O4 Ca1 C10 26.554(19) 4_665 4_665
O2 Ca1 C10 82.90(2) 4_565 4_665
O3 Ca1 C10 26.792(18) 4_665 4_665
O1 Ca1 Ca1 118.772(19) . 2_745
O4 Ca1 Ca1 35.446(13) 3_656 2_745
O3 Ca1 Ca1 155.942(16) 3_666 2_745
O1W Ca1 Ca1 101.78(3) . 2_745
O1W' Ca1 Ca1 86.02(6) . 2_745
O4 Ca1 Ca1 87.277(14) 4_665 2_745
O2 Ca1 Ca1 79.665(17) 4_565 2_745
O3 Ca1 Ca1 35.147(13) 4_665 2_745
C10 Ca1 Ca1 61.273(14) 4_665 2_745
O1 Ca1 Ca1 116.513(18) . 2_755
O4 Ca1 Ca1 156.914(15) 3_656 2_755
O3 Ca1 Ca1 37.126(14) 3_666 2_755
O1W Ca1 Ca1 76.19(3) . 2_755
O1W' Ca1 Ca1 93.58(7) . 2_755
O4 Ca1 Ca1 34.298(13) 4_665 2_755
O2 Ca1 Ca1 87.348(17) 4_565 2_755
O3 Ca1 Ca1 87.404(14) 4_665 2_755
C10 Ca1 Ca1 60.654(14) 4_665 2_755
Ca1 Ca1 Ca1 121.545(7) 2_745 2_755
C1 O1 Ca1 142.80(5) . .
C1 O2 Ca1 145.29(5) . 4_566
O2 C1 O1 127.51(7) . .
O2 C1 C9' 106.9(7) . .
O1 C1 C9' 125.6(7) . .
O2 C1 C2 115.3(2) . .
O1 C1 C2 117.2(2) . .
C7 C2 C3 122.8(4) . .
C7 C2 C1 115.3(3) . .
C3 C2 C1 121.8(4) . .
C4 C3 C2 120.8(3) . .
C4 C3 H3A 119.6 . .
C2 C3 H3A 119.6 . .
C3 C4 C5 116.92(10) . .
C3 C4 H4A 121.5 . .
C5 C4 H4A 121.5 . .
C4 C5 C8 114.94(13) . .
C4 C5 C6 122.26(10) . .
C8 C5 C6 122.80(12) . .
C7 C6 C5 121.06(12) . .
C7 C6 H6A 119.5 . .
C5 C6 H6A 119.5 . .
C6 C7 C2 116.1(2) . .
C6 C7 H7A 121.9 . .
C2 C7 H7A 121.9 . .
C9 C8 C5 121.31(18) . .
C9 C8 H8A 119.3 . .
C5 C8 H8A 119.3 . .
C8 C9 C10 119.1(2) . .
C8 C9 H9A 120.4 . .
C10 C9 H9A 120.4 . .
O4 C10 O3 122.79(6) . .
O4 C10 C9 113.23(10) . .
O3 C10 C9 123.98(10) . .
O4 C10 C2' 125.0(2) . .
O3 C10 C2' 112.2(2) . .
O4 C10 Ca1 60.02(4) . 4_466
O3 C10 Ca1 62.81(4) . 4_466
C9 C10 Ca1 172.99(10) . 4_466
C2' C10 Ca1 173.7(3) . 4_466
C10 O3 Ca1 155.89(5) . 3_666
C10 O3 Ca1 90.40(4) . 4_466
Ca1 O3 Ca1 107.73(2) 3_666 4_466
C10 O4 Ca1 154.78(5) . 3_656
C10 O4 Ca1 93.42(4) . 4_466
Ca1 O4 Ca1 110.26(2) 3_656 4_466
C7' C2' C3' 124.0(7) . .
C7' C2' C10 118.3(7) . .
C3' C2' C10 117.4(6) . .
C4' C3' C2' 120.0(4) . .
C4' C3' H3'A 120.0 . .
C2' C3' H3'A 120.0 . .
C3' C4' C5' 116.6(3) . .
C3' C4' H4'A 121.7 . .
C5' C4' H4'A 121.7 . .
C4' C5' C6' 122.6(3) . .
C4' C5' C8' 112.7(3) . .
C6' C5' C8' 124.7(3) . .
C7' C6' C5' 121.8(4) . .
C7' C6' H6'A 119.1 . .
C5' C6' H6'A 119.1 . .
C6' C7' C2' 114.8(5) . .
C6' C7' H7'A 122.6 . .
C2' C7' H7'A 122.6 . .
C9' C8' C5' 124.6(9) . .
C9' C8' H8'A 117.7 . .
C5' C8' H8'A 117.7 . .
C8' C9' C1 118.8(12) . .
C8' C9' H9'A 120.6 . .
C1 C9' H9'A 120.6 . .
Ca1 O1W H1WA 114.3(13) . .
Ca1 O1W H1WB 114.3(14) . .
H1WA O1W H1WB 103(2) . .
Ca1 O1W' H1WC 113.6(17) . .
Ca1 O1W' H1WD 112.3(17) . .
H1WC O1W' H1WD 99(3) . .

loop_
_geom_bond_atom_site_label_1
_geom_bond_atom_site_label_2
_geom_bond_distance
_geom_bond_site_symmetry_2
Ca1 O1 2.3458(6) .
Ca1 O4 2.3560(6) 3_656
Ca1 O3 2.3707(6) 3_666
Ca1 O1W 2.4071(10) .
Ca1 O1W' 2.422(2) .
Ca1 O4 2.4248(6) 4_665
Ca1 O2 2.4338(6) 4_565
Ca1 O3 2.4855(6) 4_665
Ca1 C10 2.7943(7) 4_665
Ca1 Ca1 3.92252(19) 2_745
Ca1 Ca1 3.92254(18) 2_755
O1 C1 1.3006(10) .
O2 C1 1.2663(10) .
O2 Ca1 2.4338(6) 4_566
C1 C9' 1.416(18) .
C1 C2 1.464(5) .
C2 C7 1.402(6) .
C2 C3 1.422(4) .
C3 C4 1.3386(13) .
C3 H3A 0.9500 .
C4 C5 1.3888(17) .
C4 H4A 0.9500 .
C5 C8 1.4250(16) .
C5 C6 1.436(2) .
C6 C7 1.3374(16) .
C6 H6A 0.9500 .
C7 H7A 0.9500 .
C8 C9 1.299(3) .
C8 H8A 0.9500 .
C9 C10 1.432(3) .
C9 H9A 0.9500 .
C10 O4 1.2514(8) .
C10 O3 1.2596(9) .
C10 C2' 1.481(9) .
C10 Ca1 2.7943(7) 4_466
O3 Ca1 2.3707(6) 3_666
O3 Ca1 2.4856(6) 4_466
O4 Ca1 2.3560(6) 3_656
O4 Ca1 2.4248(6) 4_466
C2' C7' 1.375(9) .
C2' C3' 1.439(10) .
C3' C4' 1.335(4) .
C3' H3'A 0.9500 .
C4' C5' 1.394(5) .
C4' H4'A 0.9500 .
C5' C6' 1.408(6) .
C5' C8' 1.438(4) .
C6' C7' 1.360(5) .
C6' H6'A 0.9500 .
C7' H7'A 0.9500 .
C8' C9' 1.240(18) .
C8' H8'A 0.9500 .
C9' H9'A 0.9500 .
O1W H1WA 0.850(16) .
O1W H1WB 0.849(16) .
O1W' H1WC 0.852(17) .
O1W' H1WD 0.854(17) .

loop_
_geom_hbond_atom_site_label_D
_geom_hbond_atom_site_label_H
_geom_hbond_atom_site_label_A
_geom_hbond_distance_DH
_geom_hbond_distance_HA
_geom_hbond_distance_DA
_geom_hbond_angle_DHA
_geom_hbond_site_symmetry_A
O1W H1WA O2 0.850(16) 1.999(17) 2.8067(12) 158.4(19) .
O1W H1WB O2 0.849(16) 2.084(16) 2.9166(13) 166.6(19) 3_766
